data_4336266
loop_
_publ_author_name
'Pilar Amo-Ochoa'
'Oscar Castillo'
'Carlos J. G\'omez-Garc\'ia'
'Khaled Hassanein'
'Sandeep Verma'
'Jitendra Kumar'
'F\'elix Zamora'

_publ_contact_author
;
 Pilar Amo-Ochoa. Departamento de Quimica Inorganica. 
 Universidad Autonoma de Madrid, E-28049 Madrid, Spain
;
_publ_contact_author_email pilar.amo@ehu.es
_publ_contact_author_fax '+34-914 973 200'
_publ_contact_author_phone '+34-914 974 833'
_publ_section_title
;
 Semiconductive and Magnetic One-Dimensional Coordination Polymers of
 Cu(II) with Modified Nucleobases
;
_journal_name_full 'Inorganic Chemistry'
_journal_page_first 11428
_journal_page_last 11437
_journal_paper_doi 10.1021/ic401758w
_journal_volume 52
_journal_year 2013
_chemical_compound_source 'synthesis as described'
_chemical_formula_moiety 'C14 H22 Cu N4 O12, 4(H2 O)'
_chemical_formula_structural 'C14 H22 Cu N4 O12, 4(H2 O)'
_chemical_formula_sum 'C14 H30 Cu N4 O16'
_chemical_formula_weight 573.96
_chemical_name_systematic
;
tetraaquabis(thymine-1-acetato)copper(II) tetrahydrate}
;
_space_group_IT_number 14
_symmetry_cell_setting monoclinic
_symmetry_Int_Tables_number 14
_symmetry_space_group_name_Hall '-P 2ybc'
_symmetry_space_group_name_H-M 'P 1 21/c 1'
_atom_sites_solution_hydrogens geom
_atom_sites_solution_primary direct
_atom_sites_solution_secondary difmap
_audit_creation_method SHELXL97
_cell_angle_alpha 90.00
_cell_angle_beta 93.9380(10)
_cell_angle_gamma 90.00
_cell_formula_units_Z 2
_cell_length_a 8.3932(2)
_cell_length_b 12.4324(4)
_cell_length_c 11.1965(3)
_cell_measurement_reflns_used 5227
_cell_measurement_temperature 100(2)
_cell_measurement_theta_max 64.99
_cell_measurement_theta_min 5.28
_cell_volume 1165.57(6)
_computing_cell_refinement 'CrysAlis CCD (Oxford Diffraction, 2003)'
_computing_data_collection 'CrysAlis CCD (Oxford Diffraction, 2003)'
_computing_data_reduction 'CrysAlis RED (Oxford Diffraction, 2003)'
_computing_molecular_graphics 'Ortep-3 (Farrugia, 1997)'
_computing_publication_material 'WinGX (Farrugia, 1999)'
_computing_structure_refinement 'SHELXL-97 (Sheldrick, 1997)'
_computing_structure_solution 'Sir92 (Altomare et al., 1993)'
_diffrn_ambient_temperature 100(2)
_diffrn_measured_fraction_theta_full 0.949
_diffrn_measured_fraction_theta_max 0.949
_diffrn_measurement_device_type 'CCD area detector'
_diffrn_measurement_method \w
_diffrn_radiation_monochromator graphite
_diffrn_radiation_source 'fine-focus sealed tube'
_diffrn_radiation_type CuK\a
_diffrn_radiation_wavelength 1.54180
_diffrn_reflns_av_R_equivalents 0.0191
_diffrn_reflns_av_sigmaI/netI 0.0217
_diffrn_reflns_limit_h_max 8
_diffrn_reflns_limit_h_min -9
_diffrn_reflns_limit_k_max 14
_diffrn_reflns_limit_k_min -14
_diffrn_reflns_limit_l_max 13
_diffrn_reflns_limit_l_min -9
_diffrn_reflns_number 5227
_diffrn_reflns_theta_full 64.99
_diffrn_reflns_theta_max 64.99
_diffrn_reflns_theta_min 5.28
_diffrn_standards_decay_% 0
_diffrn_standards_interval_count 0
_diffrn_standards_interval_time 0
_diffrn_standards_number 0
_exptl_absorpt_coefficient_mu 2.111
_exptl_absorpt_correction_T_max 0.902
_exptl_absorpt_correction_T_min 0.856
_exptl_absorpt_correction_type numerical
_exptl_absorpt_process_details
;
CrysAlis RED, Oxford Diffraction Ltd.,
Version 1.170.32 (release 06.06.2003 CrysAlis170 VC++)
(compiled Jun  6 2003,13:53:32)
Analytical numeric absorption correction using a multifaceted crystal
model based on expressions derived by R.C. Clark & J.S. Reid.
;
_exptl_crystal_colour blue
_exptl_crystal_density_diffrn 1.635
_exptl_crystal_description prismatic
_exptl_crystal_F_000 598
_exptl_crystal_size_max 0.13
_exptl_crystal_size_mid 0.05
_exptl_crystal_size_min 0.03
_refine_diff_density_max 0.293
_refine_diff_density_min -0.586
_refine_diff_density_rms 0.079
_refine_ls_extinction_method none
_refine_ls_goodness_of_fit_ref 1.091
_refine_ls_hydrogen_treatment constr
_refine_ls_matrix_type full
_refine_ls_number_parameters 161
_refine_ls_number_reflns 1877
_refine_ls_number_restraints 0
_refine_ls_restrained_S_all 1.091
_refine_ls_R_factor_all 0.0323
_refine_ls_R_factor_gt 0.0313
_refine_ls_shift/su_max 0.000
_refine_ls_shift/su_mean 0.000
_refine_ls_structure_factor_coef Fsqd
_refine_ls_weighting_details 'calc w=1/[\s^2^(Fo^2^)+(0.0520P)^2^+0.4919P] where P=(Fo^2^+2Fc^2^)/3'
_refine_ls_weighting_scheme calc
_refine_ls_wR_factor_gt 0.0869
_refine_ls_wR_factor_ref 0.0879
_reflns_number_gt 1802
_reflns_number_total 1877
_reflns_threshold_expression >2sigma(I)
_cod_data_source_file ic401758w_si_002_1.cif
_cod_data_source_block compound-1
_cod_original_sg_symbol_H-M 'P 21/c'
_cod_database_code 4336266

loop_
_symmetry_equiv_pos_as_xyz
'x, y, z'
'-x, y+1/2, -z+1/2'
'-x, -y, -z'
'x, -y-1/2, z-1/2'

loop_
_atom_site_label
_atom_site_type_symbol
_atom_site_fract_x
_atom_site_fract_y
_atom_site_fract_z
_atom_site_U_iso_or_equiv
_atom_site_adp_type
_atom_site_occupancy
_atom_site_symmetry_multiplicity
_atom_site_calc_flag
_atom_site_refinement_flags
Cu1 Cu 0.0000 0.0000 0.0000 0.02730(16) Uani 1 2 d S
N1 N 0.38344(18) 0.03981(13) 0.31096(13) 0.0275(3) Uani 1 1 d .
C2 C 0.4003(2) -0.06458(15) 0.35010(16) 0.0289(4) Uani 1 1 d .
O2' O 0.47032(17) -0.13383(12) 0.29652(12) 0.0395(4) Uani 1 1 d .
N3 N 0.33454(19) -0.08516(12) 0.45687(14) 0.0305(4) Uani 1 1 d .
H3 H 0.3473 -0.1492 0.4850 0.037 Uiso 1 1 calc R
C4 C 0.2505(2) -0.01489(15) 0.52389(17) 0.0297(4) Uani 1 1 d .
O4 O 0.19752(18) -0.04499(12) 0.61822(12) 0.0402(4) Uani 1 1 d .
C5 C 0.2319(2) 0.09236(15) 0.47544(16) 0.0295(4) Uani 1 1 d .
C6 C 0.2976(2) 0.11337(15) 0.37202(17) 0.0299(4) Uani 1 1 d .
H6 H 0.2843 0.1819 0.3397 0.036 Uiso 1 1 calc R
C7 C 0.1420(3) 0.17393(17) 0.54122(19) 0.0409(5) Uani 1 1 d .
H7A H 0.1997 0.1902 0.6161 0.061 Uiso 1 1 calc R
H7B H 0.0386 0.1460 0.5560 0.061 Uiso 1 1 calc R
H7C H 0.1299 0.2383 0.4940 0.061 Uiso 1 1 calc R
C8 C 0.4424(2) 0.07026(16) 0.19591(16) 0.0298(4) Uani 1 1 d .
H8A H 0.5299 0.0230 0.1788 0.036 Uiso 1 1 calc R
H8B H 0.4841 0.1430 0.2018 0.036 Uiso 1 1 calc R
C9 C 0.3157(2) 0.06487(14) 0.09272(15) 0.0248(4) Uani 1 1 d .
O1 O 0.18050(15) 0.03068(11) 0.11533(11) 0.0311(3) Uani 1 1 d .
O2 O 0.35672(16) 0.09541(12) -0.00685(11) 0.0370(3) Uani 1 1 d .
O1W O -0.10811(17) 0.12964(12) 0.04740(13) 0.0414(4) Uani 1 1 d .
H11W H -0.0940 0.1621 0.1155 0.062 Uiso 1 1 d .
H12W H -0.1955 0.1488 0.0136 0.062 Uiso 1 1 d .
O2W O 0.11023(17) 0.09618(12) -0.17569(12) 0.0416(4) Uani 1 1 d .
H21W H 0.2037 0.0910 -0.1298 0.062 Uiso 1 1 d .
H22W H 0.1199 0.0584 -0.2321 0.062 Uiso 1 1 d .
O3W O -0.38219(16) 0.20576(11) -0.06073(11) 0.0342(3) Uani 1 1 d .
H31W H -0.3848 0.1948 -0.1233 0.051 Uiso 1 1 d .
H32W H -0.4610 0.1701 -0.0417 0.051 Uiso 1 1 d .
O4W O -0.1067(2) 0.23159(14) 0.25677(14) 0.0563(5) Uani 1 1 d .
H41W H -0.0390 0.2804 0.2901 0.084 Uiso 1 1 d .
H42W H -0.1257 0.1906 0.3217 0.084 Uiso 1 1 d .

loop_
_atom_site_aniso_label
_atom_site_aniso_U_11
_atom_site_aniso_U_22
_atom_site_aniso_U_33
_atom_site_aniso_U_23
_atom_site_aniso_U_13
_atom_site_aniso_U_12
Cu1 0.0234(2) 0.0301(3) 0.0278(2) -0.00198(14) -0.00272(16) -0.00235(13)
N1 0.0284(8) 0.0350(9) 0.0188(7) 0.0003(6) -0.0003(6) -0.0007(7)
C2 0.0273(9) 0.0358(10) 0.0228(9) -0.0038(8) -0.0043(7) -0.0006(8)
O2' 0.0450(8) 0.0419(8) 0.0318(7) -0.0068(6) 0.0037(6) 0.0081(6)
N3 0.0394(9) 0.0255(8) 0.0266(8) 0.0012(6) 0.0032(7) 0.0004(7)
C4 0.0311(10) 0.0324(10) 0.0252(10) -0.0031(7) -0.0004(8) -0.0048(7)
O4 0.0553(9) 0.0358(8) 0.0310(7) 0.0018(6) 0.0151(7) -0.0047(7)
C5 0.0309(10) 0.0308(10) 0.0268(9) -0.0012(7) 0.0020(8) 0.0000(7)
C6 0.0315(10) 0.0302(9) 0.0275(9) 0.0020(7) -0.0008(8) 0.0003(8)
C7 0.0513(12) 0.0355(11) 0.0368(11) -0.0001(9) 0.0108(10) 0.0058(10)
C8 0.0265(9) 0.0403(10) 0.0226(9) 0.0004(8) 0.0018(7) -0.0052(8)
C9 0.0272(9) 0.0248(9) 0.0223(9) -0.0021(7) 0.0018(7) 0.0014(7)
O1 0.0255(7) 0.0416(7) 0.0260(6) -0.0006(6) -0.0010(5) -0.0058(6)
O2 0.0351(7) 0.0522(9) 0.0236(7) 0.0042(6) 0.0008(6) -0.0058(6)
O1W 0.0402(8) 0.0413(8) 0.0409(8) -0.0132(6) -0.0101(7) 0.0089(6)
O2W 0.0423(8) 0.0521(9) 0.0301(7) -0.0017(6) 0.0009(6) 0.0043(7)
O3W 0.0363(7) 0.0375(8) 0.0289(7) -0.0052(6) 0.0036(6) -0.0025(6)
O4W 0.0853(13) 0.0498(10) 0.0340(8) -0.0027(7) 0.0060(8) -0.0170(9)

loop_
_atom_type_symbol
_atom_type_description
_atom_type_scat_dispersion_real
_atom_type_scat_dispersion_imag
_atom_type_scat_source
C C 0.0181 0.0091 'International Tables Vol C Tables 4.2.6.8 and 6.1.1.4'
H H 0.0000 0.0000 'International Tables Vol C Tables 4.2.6.8 and 6.1.1.4'
Cu Cu -1.9646 0.5888 'International Tables Vol C Tables 4.2.6.8 and 6.1.1.4'
N N 0.0311 0.0180 'International Tables Vol C Tables 4.2.6.8 and 6.1.1.4'
O O 0.0492 0.0322 'International Tables Vol C Tables 4.2.6.8 and 6.1.1.4'

loop_
_geom_angle_atom_site_label_1
_geom_angle_atom_site_label_2
_geom_angle_atom_site_label_3
_geom_angle
_geom_angle_site_symmetry_1
_geom_angle_site_symmetry_3
O1W Cu1 O1W 180.00(11) . 3
O1W Cu1 O1 90.74(6) . .
O1W Cu1 O1 89.26(6) 3 .
O1W Cu1 O1 89.26(6) . 3
O1W Cu1 O1 90.74(6) 3 3
O1 Cu1 O1 180.00(8) . 3
O1W Cu1 O2W 88.69(6) . 3
O1W Cu1 O2W 91.31(6) 3 3
O1 Cu1 O2W 83.52(5) . 3
O1 Cu1 O2W 96.48(5) 3 3
O1W Cu1 O2W 91.31(6) . .
O1W Cu1 O2W 88.69(6) 3 .
O1 Cu1 O2W 96.48(5) . .
O1 Cu1 O2W 83.52(5) 3 .
O2W Cu1 O2W 180.00(9) 3 .
C2 N1 C6 121.04(15) . .
C2 N1 C8 119.48(16) . .
C6 N1 C8 119.13(16) . .
O2' C2 N1 123.44(17) . .
O2' C2 N3 122.06(18) . .
N1 C2 N3 114.49(16) . .
C2 N3 C4 127.37(16) . .
O4 C4 N3 120.20(18) . .
O4 C4 C5 124.49(18) . .
N3 C4 C5 115.31(16) . .
C6 C5 C4 117.61(17) . .
C6 C5 C7 123.13(18) . .
C4 C5 C7 119.26(16) . .
C5 C6 N1 124.05(18) . .
N1 C8 C9 113.41(15) . .
O2 C9 O1 126.33(17) . .
O2 C9 C8 116.40(16) . .
O1 C9 C8 117.27(15) . .
C9 O1 Cu1 127.05(12) . .

loop_
_geom_bond_atom_site_label_1
_geom_bond_atom_site_label_2
_geom_bond_distance
_geom_bond_site_symmetry_2
Cu1 O1W 1.9413(14) .
Cu1 O1W 1.9413(14) 3
Cu1 O1 1.9595(13) .
Cu1 O1 1.9595(13) 3
Cu1 O2W 2.5309(14) 3
Cu1 O2W 2.5309(14) .
N1 C2 1.374(3) .
N1 C6 1.375(2) .
N1 C8 1.461(2) .
C2 O2' 1.223(2) .
C2 N3 1.375(2) .
N3 C4 1.377(3) .
C4 O4 1.232(2) .
C4 C5 1.444(3) .
C5 C6 1.342(3) .
C5 C7 1.489(3) .
C8 C9 1.517(3) .
C9 O2 1.248(2) .
C9 O1 1.254(2) .

loop_
_geom_hbond_atom_site_label_D
_geom_hbond_atom_site_label_H
_geom_hbond_atom_site_label_A
_geom_hbond_distance_DH
_geom_hbond_distance_HA
_geom_hbond_distance_DA
_geom_hbond_angle_DHA
_geom_hbond_site_symmetry_A
N3 H3 O3W 0.86 2.01 2.864(2) 176.3 2_545
O1W H11W O4W 0.86 1.81 2.664(2) 168.8 .
O1W H12W O3W 0.84 1.86 2.6965(19) 174.2 .
O2W H21W O2 0.91 1.82 2.705(2) 164.2 .
O2W H22W O4 0.80 2.24 3.029(2) 169.0 1_554
O3W H31W O2' 0.71 2.16 2.8369(19) 159.4 3
O3W H32W O2 0.84 1.85 2.6888(19) 176.5 1_455
O4W H41W O2W 0.90 2.00 2.878(2) 166.1 4_566
O4W H42W O4 0.91 2.04 2.841(2) 146.4 3_556
